data_4334577
loop_
_publ_author_name
'Masayuki Kobayashi'
'Didier Savard'
'Andrew R. Geisheimer'
'Ken Sakai'
'Daniel B. Leznoff'

_publ_contact_author_address
; 
Leznoff, Daniel B.
Department of Chemistry
Simon Fraser University
Burnaby, British Columbia
Canada         V5A 1S6
;
_publ_contact_author_email dleznoff@sfu.ca
_publ_contact_author_fax +1-778-782-3765
_publ_contact_author_name 'Daniel B. Leznoff'
_publ_contact_author_phone +1-778-782-4887
_publ_section_title
;
 Heterobimetallic Coordination Polymers Based on the [Pt(SCN)4]2- and
 [Pt(SeCN)4]2- Building Blocks
;
_journal_name_full 'Inorganic Chemistry'
_journal_page_first 4842
_journal_page_last 4852
_journal_paper_doi 10.1021/ic302360b
_journal_volume 52
_journal_year 2013
_chemical_formula_moiety 'C8 H24 Cu1 N8 Pt1 S4'
_chemical_formula_sum 'C8 H24 Cu N8 Pt S4'
_chemical_formula_weight 619.23
_space_group_IT_number 2
_symmetry_cell_setting triclinic
_symmetry_space_group_name_Hall '-P 1'
_symmetry_space_group_name_H-M 'P -1'
_atom_sites_solution_hydrogens geom
_atom_sites_solution_primary direct
_cell_angle_alpha 112.9030(10)
_cell_angle_beta 98.4060(10)
_cell_angle_gamma 94.745(2)
_cell_formula_units_Z 1
_cell_length_a 6.6261(10)
_cell_length_b 8.3050(13)
_cell_length_c 8.7992(13)
_cell_measurement_reflns_used 4863
_cell_measurement_temperature 100
_cell_measurement_theta_max 26.35
_cell_measurement_theta_min 2.56
_cell_volume 436.04(11)
_computing_cell_refinement 'USER DEFINED CELL REFINEMENT'
_computing_data_collection 'USER DEFINED DATA COLLECTION'
_computing_data_reduction 'USER DEFINED DATA REDUCTION'
_computing_molecular_graphics 'CAMERON (Watkin et al., 1996)'
_computing_publication_material 'CRYSTALS (Betteridge et al., 2003)'
_computing_structure_refinement 'CRYSTALS (Betteridge et al., 2003)'
_computing_structure_solution 'SHELXS 86 (Sheldrick, 1986)'
_diffrn_ambient_temperature 100
_diffrn_measured_fraction_theta_full 0.994
_diffrn_measured_fraction_theta_max 0.963
_diffrn_measurement_device Unknown
_diffrn_measurement_device_type Serial
_diffrn_measurement_method \w/2\q
_diffrn_radiation_monochromator graphite
_diffrn_radiation_type 'Mo K\a'
_diffrn_radiation_wavelength 0.71073
_diffrn_reflns_av_R_equivalents 0.014
_diffrn_reflns_limit_h_max 8
_diffrn_reflns_limit_h_min -8
_diffrn_reflns_limit_k_max 10
_diffrn_reflns_limit_k_min -10
_diffrn_reflns_limit_l_max 11
_diffrn_reflns_limit_l_min -11
_diffrn_reflns_number 5016
_diffrn_reflns_theta_full 25.094
_diffrn_reflns_theta_max 27.882
_diffrn_reflns_theta_min 2.562
_diffrn_standards_number 0
_exptl_absorpt_coefficient_mu 9.717
_exptl_absorpt_correction_T_max 1.0000
_exptl_absorpt_correction_T_min 1.0000
_exptl_absorpt_correction_type empirical
_exptl_crystal_colour purple
_exptl_crystal_density_diffrn 2.358
_exptl_crystal_description prism
_exptl_crystal_F_000 299
_exptl_crystal_size_max 0.14
_exptl_crystal_size_mid 0.10
_exptl_crystal_size_min 0.05
_refine_diff_density_max 0.75
_refine_diff_density_min -0.98
_refine_ls_extinction_method none
_refine_ls_goodness_of_fit_ref 1.6769
_refine_ls_hydrogen_treatment constr
_refine_ls_matrix_type full
_refine_ls_number_parameters 103
_refine_ls_number_reflns 2018
_refine_ls_number_restraints 0
_refine_ls_R_factor_all 0.0135
_refine_ls_R_factor_gt 0.0135
_refine_ls_shift/su_max 0.000129
_refine_ls_structure_factor_coef F
_refine_ls_weighting_details
;
 Method= Modified Sheldrick 
 w=1/[\s^2^(F^2^) + ( 0.01P)^2^ + 0.00P] 
 ,where P=(max(Fo^2^,0) + 2Fc^2^)/3 
;
_refine_ls_weighting_scheme calc
_refine_ls_wR_factor_all 0.0223
_refine_ls_wR_factor_gt 0.0223
_refine_ls_wR_factor_ref 0.0223
_reflns_limit_h_max 8
_reflns_limit_h_min -8
_reflns_limit_k_max 10
_reflns_limit_k_min -10
_reflns_limit_l_max 11
_reflns_limit_l_min 0
_reflns_number_gt 2018
_reflns_number_total 2018
_reflns_threshold_expression I>2.0\s(I)
_oxford_diffrn_Wilson_B_factor 0.00
_oxford_diffrn_Wilson_scale 0.00
_oxford_refine_ls_r_factor_ref 0.0135
_oxford_refine_ls_scale 0.6236(7)
_oxford_reflns_number_all 2018
_oxford_reflns_threshold_expression_ref I>2.5\s(I)
_cod_data_source_file ic302360b_si_002_06.cif
_cod_data_source_block C8H16CuN8PtS4trans
_cod_original_sg_symbol_H-M 'P -1 '
_cod_original_formula_sum 'C8 H24 Cu1 N8 Pt1 S4'
_cod_database_code 4334577

loop_
_symmetry_equiv_pos_as_xyz
x,y,z
-x,-y,-z

loop_
_atom_site_label
_atom_site_type_symbol
_atom_site_fract_x
_atom_site_fract_y
_atom_site_fract_z
_atom_site_U_iso_or_equiv
_atom_site_occupancy
_atom_site_adp_type
_atom_site_refinement_flags_posn
Pt1 Pt 0.0000 0.0000 -0.5000 0.0125 1.0000 Uani S
Cu1 Cu 0.0000 0.5000 0.0000 0.0123 1.0000 Uani S
S1 S 0.28741(10) 0.19473(8) -0.48179(8) 0.0165 1.0000 Uani .
S2 S 0.16968(10) -0.11670(9) -0.32480(8) 0.0176 1.0000 Uani .
N1 N 0.2778(4) 0.4739(3) -0.1692(3) 0.0240 1.0000 Uani .
N2 N 0.5724(4) 0.0785(3) -0.1721(3) 0.0208 1.0000 Uani .
N5 N 0.0292(3) 0.2631(3) 0.0078(3) 0.0152 1.0000 Uani .
N6 N 0.2144(3) 0.5991(3) 0.2137(3) 0.0147 1.0000 Uani .
C1 C 0.2764(4) 0.3585(3) -0.2980(3) 0.0162 1.0000 Uani .
C2 C 0.4076(4) 0.0020(3) -0.2375(3) 0.0164 1.0000 Uani .
C5 C 0.2199(4) 0.2860(4) 0.1309(3) 0.0174 1.0000 Uani .
C6 C 0.2338(4) 0.4606(3) 0.2790(3) 0.0165 1.0000 Uani .
H53 H 0.0387 0.1811 -0.0980 0.0183 1.0000 Uiso .
H54 H -0.0844 0.2236 0.0417 0.0183 1.0000 Uiso .
H51 H 0.3371 0.2873 0.0806 0.0222 1.0000 Uiso R
H52 H 0.2142 0.1918 0.1666 0.0222 1.0000 Uiso R
H63 H 0.1742 0.6968 0.2928 0.0178 1.0000 Uiso .
H64 H 0.3406 0.6323 0.1919 0.0178 1.0000 Uiso .
H61 H 0.3625 0.4865 0.3538 0.0210 1.0000 Uiso R
H62 H 0.1246 0.4547 0.3366 0.0210 1.0000 Uiso R

loop_
_atom_site_aniso_label
_atom_site_aniso_U_11
_atom_site_aniso_U_22
_atom_site_aniso_U_33
_atom_site_aniso_U_23
_atom_site_aniso_U_13
_atom_site_aniso_U_12
Pt1 0.01323(8) 0.01189(8) 0.01032(8) 0.00308(5) 0.00192(5) -0.00118(5)
Cu1 0.0119(2) 0.0104(2) 0.0130(2) 0.00419(16) -0.00003(16) 0.00125(16)
S1 0.0163(3) 0.0176(3) 0.0140(3) 0.0056(2) 0.0032(2) -0.0019(2)
S2 0.0167(3) 0.0173(3) 0.0184(3) 0.0088(3) 0.0001(2) -0.0020(2)
N1 0.0176(11) 0.0247(12) 0.0248(12) 0.0041(10) 0.0072(9) 0.0015(9)
N2 0.0194(12) 0.0183(11) 0.0250(12) 0.0101(9) 0.0020(9) 0.0020(9)
N5 0.0160(10) 0.0122(9) 0.0157(10) 0.0043(8) 0.0022(8) 0.0019(8)
N6 0.0137(10) 0.0133(10) 0.0161(10) 0.0063(8) 0.0007(8) -0.0004(8)
C1 0.0112(11) 0.0174(12) 0.0213(13) 0.0096(10) 0.0031(9) -0.0002(9)
C2 0.0197(13) 0.0137(11) 0.0167(12) 0.0063(9) 0.0050(10) 0.0049(10)
C5 0.0174(12) 0.0188(12) 0.0207(13) 0.0121(10) 0.0045(10) 0.0058(10)
C6 0.0146(12) 0.0209(13) 0.0158(12) 0.0103(10) 0.0012(9) 0.0010(10)

loop_
_geom_angle_atom_site_label_1
_geom_angle_site_symmetry_1
_geom_angle_atom_site_label_2
_geom_angle_atom_site_label_3
_geom_angle_site_symmetry_3
_geom_angle
_geom_angle_publ_flag
S1 2_554 Pt1 S2 2_554 95.72(3) yes
S1 2_554 Pt1 S1 . 179.995 yes
S2 2_554 Pt1 S1 . 84.28(2) yes
S1 2_554 Pt1 S2 . 84.28(3) yes
S2 2_554 Pt1 S2 . 179.995 yes
S1 . Pt1 S2 . 95.72(3) yes
N1 2_565 Cu1 N5 2_565 91.45(9) yes
N1 2_565 Cu1 N6 2_565 90.28(9) yes
N5 2_565 Cu1 N6 2_565 85.01(9) yes
N1 2_565 Cu1 N1 . 179.995 yes
N5 2_565 Cu1 N1 . 88.55(9) yes
N6 2_565 Cu1 N1 . 89.72(9) yes
N1 2_565 Cu1 N5 . 88.55(9) yes
N5 2_565 Cu1 N5 . 179.994 yes
N6 2_565 Cu1 N5 . 94.99(9) yes
N1 . Cu1 N5 . 91.45(9) yes
N1 2_565 Cu1 N6 . 89.72(9) yes
N5 2_565 Cu1 N6 . 94.99(9) yes
N6 2_565 Cu1 N6 . 179.994 yes
N1 . Cu1 N6 . 90.28(9) yes
N5 . Cu1 N6 . 85.01(9) yes
Pt1 . S1 C1 . 98.28(9) yes
Pt1 . S2 C2 . 108.59(9) yes
Cu1 . N1 C1 . 125.1(2) yes
Cu1 . N5 C5 . 108.06(15) yes
Cu1 . N5 H53 . 109.9 no
C5 . N5 H53 . 109.9 no
Cu1 . N5 H54 . 109.9 no
C5 . N5 H54 . 109.6 no
H53 . N5 H54 . 109.4 no
Cu1 . N6 C6 . 108.51(15) yes
Cu1 . N6 H63 . 109.7 no
C6 . N6 H63 . 109.7 no
Cu1 . N6 H64 . 109.8 no
C6 . N6 H64 . 109.5 no
H63 . N6 H64 . 109.6 no
S1 . C1 N1 . 177.1(2) yes
S2 . C2 N2 . 176.3(2) yes
N5 . C5 C6 . 107.8(2) yes
N5 . C5 H51 . 109.8 no
C6 . C5 H51 . 109.7 no
N5 . C5 H52 . 110.0 no
C6 . C5 H52 . 110.4 no
H51 . C5 H52 . 109.1 no
C5 . C6 N6 . 107.9(2) yes
C5 . C6 H61 . 110.0 no
N6 . C6 H61 . 110.4 no
C5 . C6 H62 . 109.4 no
N6 . C6 H62 . 110.0 no
H61 . C6 H62 . 109.2 no

loop_
_geom_bond_atom_site_label_1
_geom_bond_atom_site_label_2
_geom_bond_site_symmetry_2
_geom_bond_distance
_geom_bond_publ_flag
Pt1 S1 2_554 2.3383(7) yes
Pt1 S2 2_554 2.3273(7) yes
Pt1 S1 . 2.3383(7) yes
Pt1 S2 . 2.3273(7) yes
Cu1 N1 2_565 2.504(2) yes
Cu1 N5 2_565 2.019(2) yes
Cu1 N6 2_565 2.013(2) yes
Cu1 N1 . 2.504(2) yes
Cu1 N5 . 2.019(2) yes
Cu1 N6 . 2.013(2) yes
S1 C1 . 1.676(3) yes
S2 C2 . 1.687(3) yes
N1 C1 . 1.163(4) yes
N2 C2 . 1.159(4) yes
N5 C5 . 1.485(3) yes
N5 H53 . 0.930 no
N5 H54 . 0.930 no
N6 C6 . 1.479(3) yes
N6 H63 . 0.930 no
N6 H64 . 0.928 no
C5 C6 . 1.511(4) yes
C5 H51 . 0.954 no
C5 H52 . 0.950 no
C6 H61 . 0.950 no
C6 H62 . 0.950 no

loop_
_geom_hbond_atom_site_label_D
_geom_hbond_atom_site_label_H
_geom_hbond_atom_site_label_A
_geom_hbond_site_symmetry_A
_geom_hbond_angle_DHA
_geom_hbond_distance_DH
_geom_hbond_distance_HA
_geom_hbond_distance_DA
_geom_hbond_publ_flag
N6 H64 N2 2_665 122 0.93 2.50 3.096(4) yes
